data_4305568
loop_
_publ_author_name
'Christelle Hureau'
'Sihem Groni'
'R\'egis Guillot'
'Genevi\`eve Blondin'
'Carole Duboc'
'Elodie Anxolab\'eh\`ere-Mallart'

_publ_contact_author_address
;
"Institut de Chimie Mol\'eculaire et des Mat\'eriaux d'Orsay,
 Univ Paris-Sud, UMR 8182 CNRS, Orsay, F- 91405"
;
_publ_contact_author_email eanxolab@icmo.u-psud.fr
_publ_contact_author_name 'Elodie Anxolab\'eh\`ere-Mallart'
_publ_contact_author_phone '33 1 69 15 76 40'
_publ_section_title
;
Syntheses, X-ray Structures, Solid State High-Field Electron Paramagnetic
Resonance, and Density-Functional Theory Investigations on Chloro and Aqua
MnII Mononuclear Complexes with Amino-Pyridine Pentadentate Ligands
;
_journal_name_full 'Inorganic Chemistry'
_journal_page_first 9238
_journal_page_last 9247
_journal_paper_doi 10.1021/ic800551u
_journal_volume 47
_journal_year 2008
_chemical_formula_moiety 'C21 H25 Cl Mn N5, F6 P '
_chemical_formula_sum 'C21 H25 Cl F6 Mn N5 P'
_chemical_formula_weight 582.82
_chemical_name_systematic
;
[N-methyl-N,N',N'-tris(2-pyridylmethylethane-1,2-diamine MnCl] (PF6) 
;
_space_group_IT_number 14
_symmetry_cell_setting monoclinic
_symmetry_Int_Tables_number 14
_symmetry_space_group_name_Hall '-P 2ybc'
_symmetry_space_group_name_H-M 'P 1 21/c 1'
_atom_sites_solution_hydrogens geom
_atom_sites_solution_primary direct
_atom_sites_solution_secondary difmap
_audit_creation_method SHELXL-97
_cell_angle_alpha 90.00
_cell_angle_beta 96.893(2)
_cell_angle_gamma 90.00
_cell_formula_units_Z 4
_cell_length_a 7.7305(4)
_cell_length_b 17.8372(12)
_cell_length_c 18.2266(12)
_cell_measurement_reflns_used 6041
_cell_measurement_temperature 273(2)
_cell_measurement_theta_max 28.60
_cell_measurement_theta_min 2.25
_cell_volume 2495.1(3)
_computing_cell_refinement 'Bruker SMART'
_computing_data_collection 'Bruker SMART'
_computing_data_reduction 'Bruker SAINT'
_computing_molecular_graphics 'Bruker SHELXTL'
_computing_publication_material 'Bruker SHELXTL'
_computing_structure_refinement 'Bruker SHELXTL'
_computing_structure_solution 'Bruker SHELXTL'
_diffrn_ambient_temperature 273(2)
_diffrn_measured_fraction_theta_full 0.802
_diffrn_measured_fraction_theta_max 0.802
_diffrn_measurement_device_type 'CCD area detector'
_diffrn_measurement_method 'phi and omega scans'
_diffrn_radiation_monochromator graphite
_diffrn_radiation_probe x-ray
_diffrn_radiation_type MoK\a
_diffrn_radiation_wavelength 0.71073
_diffrn_reflns_av_R_equivalents 0.0182
_diffrn_reflns_av_sigmaI/netI 0.0255
_diffrn_reflns_limit_h_max 6
_diffrn_reflns_limit_h_min -9
_diffrn_reflns_limit_k_max 14
_diffrn_reflns_limit_k_min -24
_diffrn_reflns_limit_l_max 22
_diffrn_reflns_limit_l_min -22
_diffrn_reflns_number 10559
_diffrn_reflns_theta_full 28.87
_diffrn_reflns_theta_max 28.87
_diffrn_reflns_theta_min 1.60
_diffrn_source 'fine-focus sealed tube'
_exptl_absorpt_coefficient_mu 0.764
_exptl_absorpt_correction_T_max 0.94
_exptl_absorpt_correction_T_min 0.89
_exptl_absorpt_correction_type psi-scan
_exptl_absorpt_process_details SADABS
_exptl_crystal_colour colorless
_exptl_crystal_density_diffrn 1.517
_exptl_crystal_density_method 'not measured'
_exptl_crystal_description plate
_exptl_crystal_F_000 1188
_exptl_crystal_size_max 0.150
_exptl_crystal_size_mid 0.120
_exptl_crystal_size_min 0.080
_refine_diff_density_max 1.172
_refine_diff_density_min -0.683
_refine_diff_density_rms 0.098
_refine_ls_extinction_method none
_refine_ls_goodness_of_fit_ref 1.027
_refine_ls_hydrogen_treatment constr
_refine_ls_matrix_type full
_refine_ls_number_parameters 316
_refine_ls_number_reflns 5267
_refine_ls_number_restraints 0
_refine_ls_restrained_S_all 1.027
_refine_ls_R_factor_all 0.0696
_refine_ls_R_factor_gt 0.0554
_refine_ls_shift/su_max 0.062
_refine_ls_shift/su_mean 0.003
_refine_ls_structure_factor_coef Fsqd
_refine_ls_weighting_details 'calc w=1/[\s^2^(Fo^2^)+(0.0960P)^2^+3.2575P] where P=(Fo^2^+2Fc^2^)/3'
_refine_ls_weighting_scheme calc
_refine_ls_wR_factor_gt 0.1578
_refine_ls_wR_factor_ref 0.1722
_reflns_number_gt 4220
_reflns_number_total 5267
_reflns_threshold_expression >2sigma(I)
_cod_data_source_file ic800551u_si_002_2.cif
_cod_data_source_block 149GuillotICMMO
_cod_original_sg_symbol_H-M 'P 21/c'
_cod_database_code 4305568

loop_
_symmetry_equiv_pos_as_xyz
'x, y, z'
'-x, y+1/2, -z+1/2'
'-x, -y, -z'
'x, -y-1/2, z-1/2'

loop_
_atom_site_label
_atom_site_type_symbol
_atom_site_fract_x
_atom_site_fract_y
_atom_site_fract_z
_atom_site_U_iso_or_equiv
_atom_site_adp_type
_atom_site_occupancy
_atom_site_symmetry_multiplicity
_atom_site_calc_flag
_atom_site_refinement_flags
_atom_site_disorder_assembly
_atom_site_disorder_group
F6 F -0.5233(5) -0.10290(18) -0.2134(2) 0.1164(14) Uani 1 1 d . . .
F5 F -0.4347(6) 0.06189(17) -0.1610(2) 0.1184(13) Uani 1 1 d . . .
C30 C 0.1654(6) 0.1666(2) -0.0077(2) 0.0561(10) Uani 1 1 d . . .
H30 H 0.2733 0.1898 -0.0068 0.067 Uiso 1 1 calc R . .
F4 F -0.6710(6) -0.0139(2) -0.1673(3) 0.1487(19) Uani 1 1 d . . .
C33 C -0.1493(7) 0.0990(3) -0.0114(2) 0.0729(13) Uani 1 1 d . . .
H33 H -0.2580 0.0765 -0.0120 0.087 Uiso 1 1 calc R . .
C31 C 0.1251(8) 0.1079(3) -0.0565(2) 0.0747(14) Uani 1 1 d . . .
H31 H 0.2047 0.0910 -0.0873 0.090 Uiso 1 1 calc R . .
F2 F -0.2933(6) -0.0286(2) -0.2034(5) 0.221(4) Uani 1 1 d . . .
F3 F -0.5338(11) 0.0124(3) -0.2629(2) 0.202(3) Uani 1 1 d . . .
F1 F -0.4365(9) -0.0497(3) -0.1079(3) 0.189(3) Uani 1 1 d . . .
C32 C -0.0369(9) 0.0753(3) -0.0581(3) 0.0858(16) Uani 1 1 d . . .
H32 H -0.0693 0.0368 -0.0914 0.103 Uiso 1 1 calc R . .
Cl1 Cl 0.34924(11) 0.34269(6) 0.06810(5) 0.0500(2) Uani 1 1 d . . .
C40 C 0.0119(6) 0.4051(3) 0.2421(2) 0.0650(12) Uani 1 1 d . . .
H40A H 0.0325 0.3631 0.2749 0.098 Uiso 1 1 calc R . .
H40B H -0.0642 0.4401 0.2622 0.098 Uiso 1 1 calc R . .
H40C H 0.1206 0.4292 0.2366 0.098 Uiso 1 1 calc R . .
Mn1 Mn 0.09229(6) 0.29342(3) 0.10941(2) 0.03387(17) Uani 1 1 d . . .
P3 P -0.47872(14) -0.02125(5) -0.18671(6) 0.0507(3) Uani 1 1 d . . .
N2 N -0.1119(4) 0.21697(16) 0.15672(16) 0.0425(6) Uani 1 1 d . . .
N6 N -0.0696(3) 0.37897(16) 0.16943(15) 0.0404(6) Uani 1 1 d . . .
N1 N 0.2181(4) 0.24987(16) 0.22042(15) 0.0411(6) Uani 1 1 d . . .
N3 N 0.0557(4) 0.19086(16) 0.03778(16) 0.0456(7) Uani 1 1 d . . .
C7 C -0.1011(5) 0.1567(2) 0.0369(2) 0.0506(9) Uani 1 1 d . . .
C4 C 0.1366(5) 0.19278(19) 0.24962(19) 0.0434(8) Uani 1 1 d . . .
C5 C -0.0143(5) 0.1586(2) 0.2009(2) 0.0513(9) Uani 1 1 d . . .
H5A H 0.0288 0.1218 0.1684 0.062 Uiso 1 1 calc R . .
H5B H -0.0909 0.1332 0.2313 0.062 Uiso 1 1 calc R . .
C21 C 0.3524(5) 0.2823(2) 0.2612(2) 0.0477(8) Uani 1 1 d . . .
H21 H 0.4085 0.3220 0.2409 0.057 Uiso 1 1 calc R . .
C14 C -0.1554(5) 0.4217(2) 0.0415(2) 0.0476(8) Uani 1 1 d . . .
C17 C -0.2157(5) 0.2625(2) 0.2035(2) 0.0528(9) Uani 1 1 d . . .
H17A H -0.1581 0.2630 0.2538 0.063 Uiso 1 1 calc R . .
H17B H -0.3294 0.2397 0.2040 0.063 Uiso 1 1 calc R . .
C3 C 0.1899(6) 0.1667(2) 0.3206(2) 0.0561(10) Uani 1 1 d . . .
H3 H 0.1331 0.1267 0.3400 0.067 Uiso 1 1 calc R . .
N4 N -0.0967(4) 0.35592(17) 0.01974(16) 0.0452(7) Uani 1 1 d . . .
C165 C -0.2383(5) 0.3419(2) 0.1758(2) 0.0499(8) Uani 1 1 d . . .
H16A H -0.3077 0.3417 0.1278 0.060 Uiso 1 1 calc R . .
H16B H -0.3010 0.3704 0.2094 0.060 Uiso 1 1 calc R . .
C2 C 0.3298(6) 0.2017(3) 0.3617(2) 0.0650(12) Uani 1 1 d . . .
H2 H 0.3674 0.1854 0.4094 0.078 Uiso 1 1 calc R . .
C10 C -0.1391(5) 0.3358(3) -0.0510(2) 0.0567(10) Uani 1 1 d . . .
H10 H -0.0967 0.2907 -0.0672 0.068 Uiso 1 1 calc R . .
C6 C -0.2174(5) 0.1858(2) 0.0914(2) 0.0549(9) Uani 1 1 d . . .
H6A H -0.2937 0.2244 0.0681 0.066 Uiso 1 1 calc R . .
H6B H -0.2895 0.1454 0.1063 0.066 Uiso 1 1 calc R . .
C11 C -0.2432(6) 0.3796(3) -0.1006(2) 0.0699(13) Uani 1 1 d . . .
H11 H -0.2740 0.3632 -0.1488 0.084 Uiso 1 1 calc R . .
C13 C -0.2588(6) 0.4679(3) -0.0060(3) 0.0663(12) Uani 1 1 d . . .
H13 H -0.2998 0.5129 0.0111 0.080 Uiso 1 1 calc R . .
C15 C -0.1006(5) 0.4441(2) 0.1205(2) 0.0549(9) Uani 1 1 d . . .
H15A H 0.0052 0.4737 0.1229 0.066 Uiso 1 1 calc R . .
H15B H -0.1906 0.4751 0.1375 0.066 Uiso 1 1 calc R . .
C1 C 0.4117(6) 0.2598(3) 0.3321(2) 0.0611(11) Uani 1 1 d . . .
H1 H 0.5055 0.2838 0.3591 0.073 Uiso 1 1 calc R . .
C12 C -0.3012(6) 0.4478(3) -0.0781(3) 0.0767(15) Uani 1 1 d . . .
H12 H -0.3674 0.4793 -0.1111 0.092 Uiso 1 1 calc R . .

loop_
_atom_site_aniso_label
_atom_site_aniso_U_11
_atom_site_aniso_U_22
_atom_site_aniso_U_33
_atom_site_aniso_U_23
_atom_site_aniso_U_13
_atom_site_aniso_U_12
F6 0.128(3) 0.0690(19) 0.163(3) -0.047(2) 0.062(3) -0.0424(19)
F5 0.152(4) 0.0513(17) 0.147(3) -0.0191(19) -0.004(3) -0.0128(19)
C30 0.069(3) 0.052(2) 0.050(2) -0.0056(16) 0.0138(18) 0.0055(19)
F4 0.097(3) 0.109(3) 0.252(6) -0.010(3) 0.068(3) 0.007(2)
C33 0.092(4) 0.061(3) 0.060(2) -0.005(2) -0.012(2) -0.025(2)
C31 0.110(4) 0.065(3) 0.051(2) -0.013(2) 0.015(2) 0.010(3)
F2 0.103(3) 0.082(3) 0.506(12) -0.049(4) 0.155(5) -0.017(2)
F3 0.350(9) 0.171(5) 0.069(2) 0.030(3) -0.039(4) -0.100(5)
F1 0.282(7) 0.158(4) 0.105(3) 0.048(3) -0.070(4) -0.056(5)
C32 0.133(5) 0.068(3) 0.054(3) -0.020(2) 0.001(3) -0.015(3)
Cl1 0.0341(5) 0.0656(6) 0.0504(5) 0.0091(4) 0.0059(3) -0.0102(4)
C40 0.055(2) 0.077(3) 0.061(2) -0.029(2) -0.0008(19) 0.012(2)
Mn1 0.0284(3) 0.0369(3) 0.0369(3) 0.00067(18) 0.00632(18) -0.00067(18)
P3 0.0499(6) 0.0448(5) 0.0577(6) -0.0010(4) 0.0071(4) -0.0050(4)
N2 0.0347(15) 0.0427(15) 0.0519(16) 0.0039(12) 0.0128(12) -0.0024(11)
N6 0.0314(14) 0.0438(15) 0.0457(14) -0.0058(12) 0.0039(11) 0.0018(11)
N1 0.0334(14) 0.0496(16) 0.0414(14) 0.0059(12) 0.0086(11) 0.0057(12)
N3 0.0487(18) 0.0420(15) 0.0462(15) -0.0035(12) 0.0062(13) -0.0025(13)
C7 0.059(2) 0.0429(18) 0.0470(19) 0.0053(15) -0.0031(16) -0.0086(16)
C4 0.046(2) 0.0436(17) 0.0431(17) 0.0053(14) 0.0147(14) 0.0126(14)
C5 0.057(2) 0.0431(18) 0.057(2) 0.0109(16) 0.0198(17) -0.0001(16)
C21 0.0341(18) 0.063(2) 0.0472(18) 0.0024(16) 0.0083(14) 0.0080(15)
C14 0.0382(19) 0.0459(19) 0.058(2) 0.0112(16) 0.0039(15) 0.0023(15)
C17 0.041(2) 0.059(2) 0.063(2) 0.0074(18) 0.0252(17) 0.0008(17)
C3 0.070(3) 0.053(2) 0.049(2) 0.0132(16) 0.0220(18) 0.0163(19)
N4 0.0386(16) 0.0512(16) 0.0449(15) 0.0050(13) 0.0016(12) 0.0033(13)
C165 0.0333(19) 0.056(2) 0.063(2) -0.0031(17) 0.0134(15) 0.0039(15)
C2 0.072(3) 0.082(3) 0.0410(19) 0.0088(19) 0.0060(19) 0.026(2)
C10 0.052(2) 0.073(3) 0.0442(19) 0.0047(17) 0.0009(16) -0.0014(19)
C6 0.042(2) 0.055(2) 0.067(2) 0.0062(18) 0.0032(17) -0.0157(17)
C11 0.055(3) 0.106(4) 0.047(2) 0.021(2) -0.0024(18) -0.006(3)
C13 0.058(3) 0.059(2) 0.083(3) 0.026(2) 0.010(2) 0.012(2)
C15 0.050(2) 0.0408(18) 0.074(3) -0.0052(17) 0.0080(18) 0.0038(16)
C1 0.052(2) 0.079(3) 0.051(2) -0.005(2) 0.0000(17) 0.016(2)
C12 0.054(3) 0.100(4) 0.074(3) 0.045(3) 0.000(2) 0.005(3)

loop_
_atom_type_symbol
_atom_type_description
_atom_type_scat_dispersion_real
_atom_type_scat_dispersion_imag
_atom_type_scat_source
C C 0.0033 0.0016 'International Tables Vol C Tables 4.2.6.8 and 6.1.1.4'
N N 0.0061 0.0033 'International Tables Vol C Tables 4.2.6.8 and 6.1.1.4'
F F 0.0171 0.0103 'International Tables Vol C Tables 4.2.6.8 and 6.1.1.4'
P P 0.1023 0.0942 'International Tables Vol C Tables 4.2.6.8 and 6.1.1.4'
Cl Cl 0.1484 0.1585 'International Tables Vol C Tables 4.2.6.8 and 6.1.1.4'
Mn Mn 0.3368 0.7283 'International Tables Vol C Tables 4.2.6.8 and 6.1.1.4'
H H 0.0000 0.0000 'International Tables Vol C Tables 4.2.6.8 and 6.1.1.4'

loop_
_geom_angle_atom_site_label_1
_geom_angle_atom_site_label_2
_geom_angle_atom_site_label_3
_geom_angle
_geom_angle_site_symmetry_1
_geom_angle_site_symmetry_3
_geom_angle_publ_flag
N3 C30 C31 122.4(4) . . ?
C32 C33 C7 119.4(5) . . ?
C32 C31 C30 117.8(5) . . ?
C33 C32 C31 120.3(4) . . ?
N3 Mn1 N1 104.45(11) . . ?
N3 Mn1 N6 140.33(10) . . ?
N1 Mn1 N6 90.14(10) . . ?
N3 Mn1 N2 72.21(11) . . ?
N1 Mn1 N2 72.96(10) . . ?
N6 Mn1 N2 77.48(10) . . ?
N3 Mn1 N4 87.57(11) . . ?
N1 Mn1 N4 161.58(10) . . ?
N6 Mn1 N4 71.95(10) . . ?
N2 Mn1 N4 98.26(10) . . ?
N3 Mn1 Cl1 99.73(8) . . ?
N1 Mn1 Cl1 97.11(7) . . ?
N6 Mn1 Cl1 115.06(8) . . ?
N2 Mn1 Cl1 164.54(8) . . ?
N4 Mn1 Cl1 94.47(8) . . ?
F2 P3 F1 93.4(4) . . ?
F2 P3 F3 91.1(4) . . ?
F1 P3 F3 174.4(4) . . ?
F2 P3 F6 92.0(2) . . ?
F1 P3 F6 89.9(3) . . ?
F3 P3 F6 93.2(3) . . ?
F2 P3 F4 178.7(4) . . ?
F1 P3 F4 85.2(4) . . ?
F3 P3 F4 90.2(4) . . ?
F6 P3 F4 88.2(2) . . ?
F2 P3 F5 88.0(2) . . ?
F1 P3 F5 91.1(3) . . ?
F3 P3 F5 85.8(3) . . ?
F6 P3 F5 179.1(2) . . ?
F4 P3 F5 91.8(2) . . ?
C5 N2 C6 112.0(3) . . ?
C5 N2 C17 110.6(3) . . ?
C6 N2 C17 112.8(3) . . ?
C5 N2 Mn1 107.0(2) . . ?
C6 N2 Mn1 104.8(2) . . ?
C17 N2 Mn1 109.3(2) . . ?
C15 N6 C40 108.5(3) . . ?
C15 N6 C165 108.7(3) . . ?
C40 N6 C165 110.9(3) . . ?
C15 N6 Mn1 106.9(2) . . ?
C40 N6 Mn1 115.7(2) . . ?
C165 N6 Mn1 105.8(2) . . ?
C21 N1 C4 118.6(3) . . ?
C21 N1 Mn1 124.7(2) . . ?
C4 N1 Mn1 116.2(2) . . ?
C30 N3 C7 118.9(3) . . ?
C30 N3 Mn1 125.7(3) . . ?
C7 N3 Mn1 115.0(2) . . ?
N3 C7 C33 121.1(4) . . ?
N3 C7 C6 116.2(3) . . ?
C33 C7 C6 122.8(4) . . ?
N1 C4 C3 121.5(4) . . ?
N1 C4 C5 116.2(3) . . ?
C3 C4 C5 122.3(3) . . ?
N2 C5 C4 110.3(3) . . ?
N1 C21 C1 123.1(4) . . ?
N4 C14 C13 122.1(4) . . ?
N4 C14 C15 116.7(3) . . ?
C13 C14 C15 121.2(4) . . ?
N2 C17 C165 111.9(3) . . ?
C2 C3 C4 118.5(4) . . ?
C14 N4 C10 117.9(3) . . ?
C14 N4 Mn1 114.7(2) . . ?
C10 N4 Mn1 127.2(3) . . ?
N6 C165 C17 112.3(3) . . ?
C1 C2 C3 119.9(4) . . ?
N4 C10 C11 122.3(4) . . ?
N2 C6 C7 110.3(3) . . ?
C12 C11 C10 119.4(4) . . ?
C12 C13 C14 120.1(5) . . ?
N6 C15 C14 112.3(3) . . ?
C2 C1 C21 118.4(4) . . ?
C13 C12 C11 118.1(4) . . ?

loop_
_geom_bond_atom_site_label_1
_geom_bond_atom_site_label_2
_geom_bond_distance
_geom_bond_site_symmetry_2
_geom_bond_publ_flag
F6 P3 1.561(3) . ?
F5 P3 1.580(3) . ?
C30 N3 1.329(5) . ?
C30 C31 1.385(6) . ?
F4 P3 1.574(4) . ?
C33 C32 1.355(8) . ?
C33 C7 1.377(6) . ?
C31 C32 1.378(8) . ?
F2 P3 1.506(4) . ?
F3 P3 1.526(4) . ?
F1 P3 1.522(4) . ?
Cl1 Mn1 2.3757(9) . ?
C40 N6 1.473(5) . ?
Mn1 N3 2.246(3) . ?
Mn1 N1 2.274(3) . ?
Mn1 N6 2.328(3) . ?
Mn1 N2 2.328(3) . ?
Mn1 N4 2.340(3) . ?
N2 C5 1.469(5) . ?
N2 C6 1.470(5) . ?
N2 C17 1.481(5) . ?
N6 C15 1.466(5) . ?
N6 C165 1.479(5) . ?
N1 C21 1.334(5) . ?
N1 C4 1.341(4) . ?
N3 C7 1.355(5) . ?
C7 C6 1.509(6) . ?
C4 C3 1.389(5) . ?
C4 C5 1.508(6) . ?
C21 C1 1.378(5) . ?
C14 N4 1.335(5) . ?
C14 C13 1.379(5) . ?
C14 C15 1.505(6) . ?
C17 C165 1.506(5) . ?
C3 C2 1.388(7) . ?
N4 C10 1.341(5) . ?
C2 C1 1.360(7) . ?
C10 C11 1.378(6) . ?
C11 C12 1.377(7) . ?
C13 C12 1.363(7) . ?
